data_1574374
loop_
_publ_author_name
'Guo, Cui-Mei'
'Zhang, Fang-Yuan'
'Tian, Yin'
'Xie, Ming-Sheng'
'Guo, Hai-Ming'

_publ_section_title
;
 Pyridine-N-oxide catalyzed asymmetric N-acylative desymmetrization of
 sulfonimidamides
;
_journal_issue 20
_journal_name_full 'Chemical Science'
_journal_page_first 8812
_journal_page_last 8819
_journal_paper_doi 10.1039/D5SC01270H
_journal_volume 16
_journal_year 2025
_chemical_absolute_configuration ad
_chemical_formula_moiety 'C17 H20 N2 O4 S'
_chemical_formula_sum 'C17 H20 N2 O4 S'
_chemical_formula_weight 348.41
_space_group_crystal_system monoclinic
_space_group_IT_number 4
_space_group_name_Hall 'P 2yb'
_space_group_name_H-M_alt 'P 1 21 1'
_atom_sites_solution_hydrogens mixed
_atom_sites_solution_primary direct
_audit_creation_date 2024-11-13
_audit_creation_method
;
Olex2 1.5-beta
(compiled 2022.04.07 svn.rca3783a0 for OlexSys, GUI svn.r6439)
;
_audit_update_record
;
2024-11-13 deposited with the CCDC.	2025-04-08 downloaded from the CCDC.
;
_cell_angle_alpha 90
_cell_angle_beta 94.504(2)
_cell_angle_gamma 90
_cell_formula_units_Z 2
_cell_length_a 4.99040(10)
_cell_length_b 10.6896(2)
_cell_length_c 16.6446(3)
_cell_measurement_reflns_used 12461
_cell_measurement_temperature 293(2)
_cell_measurement_theta_max 70.7820
_cell_measurement_theta_min 4.9230
_cell_volume 885.17(3)
_computing_cell_refinement 'CrysAlisPro 1.171.42.81a (Rigaku OD, 2023)'
_computing_data_collection 'CrysAlisPro 1.171.42.81a (Rigaku OD, 2023)'
_computing_data_reduction 'CrysAlisPro 1.171.42.81a (Rigaku OD, 2023)'
_computing_molecular_graphics 'Olex2 1.5-beta (Dolomanov et al., 2009)'
_computing_publication_material 'Olex2 1.5-beta (Dolomanov et al., 2009)'
_computing_structure_refinement 'SHELXL 2018/3 (Sheldrick, 2015)'
_computing_structure_solution 'SHELXS  (Sheldrick, 2008)'
_diffrn_ambient_temperature 293.15
_diffrn_detector 'CCD plate'
_diffrn_detector_area_resol_mean 8.0521
_diffrn_detector_type EosS2
_diffrn_measured_fraction_theta_full 0.999
_diffrn_measured_fraction_theta_max 0.995
_diffrn_measurement_details
;
List of Runs (angles in degrees, time in seconds):

  # Type    Start    End  Width  t~exp~   \w     \q     \k     \f   Frames
#--------------------------------------------------------------------------
  1  \w    -65.00  32.00   1.00    3.03    --  -35.62  81.00 -22.00   97
  2  \w    -21.00  65.00   1.00    3.03    --   35.62 -81.00-145.00   86
  3  \w    103.00 175.00   1.00   12.12    --  106.81  81.00 -22.00   72
  4  \w     39.00 136.00   1.00   12.12    --  106.81 -81.00-145.00   97
  5  \w    -52.00  32.00   1.00    3.03    --  -35.62  57.00  60.00   84
  6  \w   -108.00 -37.00   1.00    3.03    --  -35.62 178.00-180.00   71
  7  \w     19.00 103.00   1.00    3.03    --   35.62  57.00 -90.00   84
  8  \w     17.00 105.00   1.00    3.03    --   35.62  38.00  90.00   88
  9  \w      6.00 107.00   1.00    3.03    --   35.62  19.00  90.00  101
 10  \w     58.00 108.00   1.00    3.03    --   35.62-178.00-180.00   50
 11  \w     61.00 108.00   1.00    3.03    --   35.62 178.00-120.00   47
 12  \w    104.00 174.00   1.00   12.12    --  106.81 111.00 150.00   70
 13  \w     85.00 177.00   1.00   12.12    --  106.81  30.00  30.00   92
 14  \w     89.00 174.00   1.00   12.12    --  106.81  61.00  90.00   85
 15  \w     89.00 175.00   1.00   12.12    --  106.81  45.00  90.00   86
 16  \w     40.00 108.00   1.00   12.12    --  106.81-111.00-180.00   68
 17  \w     89.00 175.00   1.00   12.12    --  106.81  45.00  60.00   86
 18  \w    103.00 174.00   1.00   12.12    --  106.81  77.00-150.00   71
 19  \w     61.00 146.00   1.00   12.12    --  106.81 178.00  90.00   85
 20  \w     38.00 124.00   1.00   12.12    --  106.81 -45.00-180.00   86
 21  \w     89.00 175.00   1.00   12.12    --  106.81  45.00 120.00   86
 22  \w     89.00 174.00   1.00   12.12    --  106.81  61.00-120.00   85
 23  \w     89.00 174.00   1.00   12.12    --  106.81  61.00 -60.00   85
 24  \w     40.00 108.00   1.00   12.12    --  106.81-111.00-150.00   68
 25  \w     89.00 174.00   1.00   12.12    --  106.81  61.00  60.00   85
 26  \w     89.00 174.00   1.00   12.12    --  106.81  61.00 -90.00   85
 27  \w   -103.00 -19.00   1.00    3.03    --  -35.62 -57.00 -30.00   84
 28  \w     19.00 103.00   1.00    3.03    --   35.62  57.00 120.00   84
 29  \w     19.00 103.00   1.00    3.03    --   35.62  57.00 -30.00   84
 30  \w     19.00 103.00   1.00    3.03    --   35.62  57.00-180.00   84
 31  \w      6.00  74.00   1.00    3.03    --   35.62 -99.00-180.00   68
 32  \w    -34.00  55.00   1.00    3.03    --   35.62 -38.00  90.00   89
 33  \w     19.00 103.00   1.00    3.03    --   35.62  57.00  90.00   84
 34  \w     19.00 103.00   1.00    3.03    --   35.62  57.00-150.00   84
 35  \w     89.00 175.00   1.00   12.12    --  106.81  45.00 -90.00   86
 36  \w     89.00 175.00   1.00   12.12    --  106.81  45.00 -60.00   86
 37  \w     85.00 177.00   1.00   12.12    --  106.81  30.00   0.00   92
 38  \w     89.00 175.00   1.00   12.12    --  106.81  45.00 150.00   86
 39  \w     89.00 174.00   1.00   12.12    --  106.81  61.00-150.00   85
 40  \w     89.00 175.00   1.00   12.12    --  106.81  45.00-150.00   86
 41  \w     85.00 177.00   1.00   12.12    --  106.81  30.00 -90.00   92
 42  \w     37.00 106.00   1.00   12.12    --  106.81 -94.00  60.00   69
 43  \w     68.00 178.00   1.00   12.12    --  106.81  15.00   0.00  110
 44  \w     85.00 177.00   1.00   12.12    --  106.81  30.00-180.00   92
 45  \w     89.00 175.00   1.00   12.12    --  106.81  45.00-180.00   86
 46  \w     85.00 177.00   1.00   12.12    --  106.81  30.00 150.00   92
 47  \w     89.00 174.00   1.00   12.12    --  106.81  61.00  30.00   85
 48  \w     89.00 174.00   1.00   12.12    --  106.81  61.00 150.00   85
 49  \w     89.00 175.00   1.00   12.12    --  106.81  45.00  30.00   86
 50  \w     40.00 108.00   1.00   12.12    --  106.81-111.00 150.00   68
 51  \w   -103.00 -19.00   1.00    3.03    --  -35.62 -57.00 -90.00   84
 52  \w   -108.00 -39.00   1.00    3.03    --  -35.62-178.00-150.00   69
 53  \w      6.00  74.00   1.00    3.03    --   35.62 -99.00 -30.00   68
 54  \w     19.00 103.00   1.00    3.03    --   35.62  57.00  60.00   84
 55  \w     19.00 103.00   1.00    3.03    --   35.62  57.00  30.00   84
 56  \w     19.00 103.00   1.00    3.03    --   35.62  57.00 150.00   84
 57  \w     17.00 105.00   1.00    3.03    --   35.62  38.00 -90.00   88
 58  \w     17.00 105.00   1.00    3.03    --   35.62  38.00 120.00   88
 59  \w     89.00 174.00   1.00   12.12    --  106.81  61.00 120.00   85
 60  \w     89.00 174.00   1.00   12.12    --  106.81  61.00   0.00   85
 61  \w     85.00 177.00   1.00   12.12    --  106.81  30.00 120.00   92
 62  \w     40.00 108.00   1.00   12.12    --  106.81-111.00 120.00   68
 63  \w     89.00 175.00   1.00   12.12    --  106.81  45.00   0.00   86
 64  \w     89.00 175.00   1.00   12.12    --  106.81  45.00-120.00   86
 65  \w     89.00 174.00   1.00   12.12    --  106.81  61.00-180.00   85
 66  \w     85.00 136.00   1.00   12.12    --  106.81  30.00  60.00   51
 67  \w     89.00 175.00   1.00   12.12    --  106.81  45.00 -30.00   86
;
_diffrn_measurement_device 'four-circle diffractometer'
_diffrn_measurement_device_type 'SuperNova, Dual, Cu at home/near, EosS2'
_diffrn_measurement_method '\w scans'
_diffrn_orient_matrix_type 'CrysAlisPro convention (1999,Acta A55,543-557)'
_diffrn_orient_matrix_UB_11 -0.1864284000
_diffrn_orient_matrix_UB_12 -0.0103389000
_diffrn_orient_matrix_UB_13 0.0691922000
_diffrn_orient_matrix_UB_21 0.1111389000
_diffrn_orient_matrix_UB_22 0.1247413000
_diffrn_orient_matrix_UB_23 0.0349795000
_diffrn_orient_matrix_UB_31 -0.2208897000
_diffrn_orient_matrix_UB_32 0.0713992000
_diffrn_orient_matrix_UB_33 -0.0510929000
_diffrn_radiation_monochromator mirror
_diffrn_radiation_probe x-ray
_diffrn_radiation_type 'Cu K\a'
_diffrn_radiation_wavelength 1.54184
_diffrn_reflns_av_R_equivalents 0.0696
_diffrn_reflns_av_unetI/netI 0.0410
_diffrn_reflns_Laue_measured_fraction_full 0.999
_diffrn_reflns_Laue_measured_fraction_max 0.995
_diffrn_reflns_limit_h_max 6
_diffrn_reflns_limit_h_min -6
_diffrn_reflns_limit_k_max 13
_diffrn_reflns_limit_k_min -13
_diffrn_reflns_limit_l_max 20
_diffrn_reflns_limit_l_min -20
_diffrn_reflns_number 22527
_diffrn_reflns_point_group_measured_fraction_full 0.999
_diffrn_reflns_point_group_measured_fraction_max 0.991
_diffrn_reflns_theta_full 67.684
_diffrn_reflns_theta_max 71.414
_diffrn_reflns_theta_min 4.921
_diffrn_source 'micro-focus sealed X-ray tube'
_diffrn_source_type 'SuperNova (Cu) X-ray Source'
_exptl_absorpt_coefficient_mu 1.824
_exptl_absorpt_correction_T_max 1.00000
_exptl_absorpt_correction_T_min 0.44108
_exptl_absorpt_correction_type multi-scan
_exptl_absorpt_process_details
;
CrysAlisPro 1.171.42.81a (Rigaku Oxford Diffraction, 2023)
Empirical absorption correction using spherical harmonics,
implemented in SCALE3 ABSPACK scaling algorithm.
;
_exptl_crystal_colour yellow
_exptl_crystal_density_diffrn 1.307
_exptl_crystal_density_method 'not measured'
_exptl_crystal_description block
_exptl_crystal_F_000 368
_exptl_crystal_size_max 0.15
_exptl_crystal_size_mid 0.13
_exptl_crystal_size_min 0.11
_refine_diff_density_max 0.341
_refine_diff_density_min -0.224
_refine_diff_density_rms 0.042
_refine_ls_abs_structure_details
;
 Flack x determined using 1396 quotients [(I+)-(I-)]/[(I+)+(I-)]
 (Parsons, Flack and Wagner, Acta Cryst. B69 (2013) 249-259).
;
_refine_ls_abs_structure_Flack -0.035(15)
_refine_ls_extinction_method none
_refine_ls_goodness_of_fit_ref 1.042
_refine_ls_hydrogen_treatment mixed
_refine_ls_matrix_type full
_refine_ls_number_parameters 224
_refine_ls_number_reflns 3402
_refine_ls_number_restraints 1
_refine_ls_restrained_S_all 1.042
_refine_ls_R_factor_all 0.0568
_refine_ls_R_factor_gt 0.0455
_refine_ls_shift/su_max 0.000
_refine_ls_shift/su_mean 0.000
_refine_ls_structure_factor_coef Fsqd
_refine_ls_weighting_details 'w=1/[\s^2^(Fo^2^)+(0.0768P)^2^+0.1251P] where P=(Fo^2^+2Fc^2^)/3'
_refine_ls_weighting_scheme calc
_refine_ls_wR_factor_gt 0.1191
_refine_ls_wR_factor_ref 0.1220
_reflns_Friedel_coverage 0.884
_reflns_Friedel_fraction_full 0.999
_reflns_Friedel_fraction_max 0.986
_reflns_number_gt 3210
_reflns_number_total 3402
_reflns_threshold_expression 'I > 2\s(I)'
_cod_data_source_file d5sc01270h2.cif
_cod_data_source_block gcm-20241111
_cod_depositor_comments 'Adding full bibliography for 1574374.cif.'
_cod_database_code 1574374
_shelx_shelxl_version_number 2018/3
_chemical_oxdiff_formula 'C1 H1 O1 N1'
_shelx_space_group_comment
;
The symmetry employed for this shelxl refinement is uniquely defined
by the following loop, which should always be used as a source of
symmetry information in preference to the above space-group names.
They are only intended as comments.
;
_shelx_estimated_absorpt_t_max 0.825
_shelx_estimated_absorpt_t_min 0.771
_olex2_refinement_description
;
1. Fixed Uiso
 At 1.2 times of:
  All C(H) groups, All C(H,H) groups
 At 1.5 times of:
  All C(H,H,H) groups
2.a Secondary CH2 refined with riding coordinates:
 C9(H9A,H9B)
2.b Aromatic/amide H refined with riding coordinates:
 C2(H2A), C3(H3), C5(H5), C6(H6), C11(H11), C12(H12), C14(H14), C15(H15)
2.c Idealised Me refined as rotating group:
 C7(H7A,H7B,H7C), C16(H16A,H16B,H16C), C17(H17A,H17B,H17C)
;
_olex2_submission_special_instructions 'No special instructions were received'
_oxdiff_exptl_absorpt_empirical_details
;
Empirical correction (ABSPACK) includes:
- Absorption correction using spherical harmonics
- Frame scaling
;
_oxdiff_exptl_absorpt_empirical_full_max 2.169
_oxdiff_exptl_absorpt_empirical_full_min 0.425

loop_
_space_group_symop_operation_xyz
'x, y, z'
'-x, y+1/2, -z'

loop_
_atom_site_label
_atom_site_type_symbol
_atom_site_fract_x
_atom_site_fract_y
_atom_site_fract_z
_atom_site_U_iso_or_equiv
_atom_site_adp_type
_atom_site_occupancy
_atom_site_site_symmetry_order
_atom_site_calc_flag
_atom_site_refinement_flags_posn
_atom_site_refinement_flags_adp
_atom_site_refinement_flags_occupancy
_atom_site_disorder_assembly
_atom_site_disorder_group
S1 S 0.31726(15) 0.41804(8) 0.34369(4) 0.0464(2) Uani 1 1 d . . . . .
O1 O 0.1035(6) 0.5010(3) 0.36125(17) 0.0589(7) Uani 1 1 d . . . . .
O2 O -0.0857(7) 0.3257(3) 0.22243(19) 0.0721(8) Uani 1 1 d . . . . .
O3 O 0.1085(10) 0.1384(3) 0.2320(3) 0.0926(12) Uani 1 1 d . . . . .
O4 O 0.7768(10) 0.8121(6) -0.0213(3) 0.1141(16) Uani 1 1 d . . . . .
N1 N 0.2671(8) 0.2808(3) 0.3174(2) 0.0580(8) Uani 1 1 d . . . . .
N2 N 0.4725(7) 0.4842(3) 0.27291(18) 0.0499(7) Uani 1 1 d . . . . .
H2 H 0.587(9) 0.441(4) 0.259(2) 0.052(12) Uiso 1 1 d . . . . .
C1 C 0.5381(7) 0.4039(3) 0.43143(19) 0.0467(7) Uani 1 1 d . . . . .
C2 C 0.5530(9) 0.5042(4) 0.4843(2) 0.0590(9) Uani 1 1 d . . . . .
H2A H 0.442255 0.573303 0.474282 0.071 Uiso 1 1 calc R U . . .
C3 C 0.7305(10) 0.5016(4) 0.5512(3) 0.0632(10) Uani 1 1 d . . . . .
H3 H 0.738831 0.569008 0.586624 0.076 Uiso 1 1 calc R U . . .
C4 C 0.8988(8) 0.3991(4) 0.5667(2) 0.0575(9) Uani 1 1 d . . . . .
C5 C 0.8833(9) 0.3005(4) 0.5122(3) 0.0615(10) Uani 1 1 d . . . . .
H5 H 0.995600 0.231725 0.521705 0.074 Uiso 1 1 calc R U . . .
C6 C 0.7069(8) 0.3018(3) 0.4449(2) 0.0536(9) Uani 1 1 d . . . . .
H6 H 0.700426 0.235246 0.408792 0.064 Uiso 1 1 calc R U . . .
C7 C 1.0951(13) 0.3974(6) 0.6402(3) 0.0843(15) Uani 1 1 d . . . . .
H7A H 1.026523 0.345099 0.680790 0.126 Uiso 1 1 calc R U . . .
H7B H 1.119213 0.480936 0.660773 0.126 Uiso 1 1 calc R U . . .
H7C H 1.264591 0.365168 0.626052 0.126 Uiso 1 1 calc R U . . .
C8 C 0.0829(9) 0.2571(4) 0.2547(3) 0.0597(10) Uani 1 1 d . . . . .
C9 C 0.5434(9) 0.6179(4) 0.2825(2) 0.0555(9) Uani 1 1 d . . . . .
H9A H 0.699830 0.626557 0.320530 0.067 Uiso 1 1 calc R U . . .
H9B H 0.395574 0.662957 0.303593 0.067 Uiso 1 1 calc R U . . .
C10 C 0.6030(8) 0.6725(4) 0.2020(2) 0.0557(9) Uani 1 1 d . . . . .
C11 C 0.4602(13) 0.7699(5) 0.1687(3) 0.0848(16) Uani 1 1 d . . . . .
H11 H 0.322756 0.804302 0.196192 0.102 Uiso 1 1 calc R U . . .
C12 C 0.5142(14) 0.8203(6) 0.0938(4) 0.0903(17) Uani 1 1 d . . . . .
H12 H 0.414886 0.888082 0.072910 0.108 Uiso 1 1 calc R U . . .
C13 C 0.7073(11) 0.7713(6) 0.0526(3) 0.0783(14) Uani 1 1 d . . . . .
C14 C 0.8608(13) 0.6765(7) 0.0864(4) 0.0962(19) Uani 1 1 d . . . . .
H14 H 1.002610 0.644581 0.059665 0.115 Uiso 1 1 calc R U . . .
C15 C 0.8065(11) 0.6276(6) 0.1602(3) 0.0836(15) Uani 1 1 d . . . . .
H15 H 0.911741 0.562274 0.181957 0.100 Uiso 1 1 calc R U . . .
C16 C 0.6193(17) 0.9024(9) -0.0613(4) 0.124(3) Uani 1 1 d . . . . .
H16A H 0.698217 0.925939 -0.109861 0.186 Uiso 1 1 calc R U . . .
H16B H 0.608077 0.974457 -0.027283 0.186 Uiso 1 1 calc R U . . .
H16C H 0.442291 0.869588 -0.074539 0.186 Uiso 1 1 calc R U . . .
C17 C -0.084(2) 0.0980(7) 0.1675(5) 0.128(3) Uani 1 1 d . . . . .
H17A H -0.054638 0.143431 0.119211 0.192 Uiso 1 1 calc R U . . .
H17B H -0.262891 0.113528 0.182334 0.192 Uiso 1 1 calc R U . . .
H17C H -0.061564 0.010070 0.158177 0.192 Uiso 1 1 calc R U . . .

loop_
_atom_site_aniso_label
_atom_site_aniso_U_11
_atom_site_aniso_U_22
_atom_site_aniso_U_33
_atom_site_aniso_U_23
_atom_site_aniso_U_13
_atom_site_aniso_U_12
S1 0.0466(4) 0.0439(4) 0.0498(4) 0.0045(3) 0.0111(3) 0.0003(4)
O1 0.0503(16) 0.0648(16) 0.0631(15) 0.0054(13) 0.0135(12) 0.0080(12)
O2 0.073(2) 0.079(2) 0.0639(18) -0.0112(15) 0.0004(15) 0.0071(17)
O3 0.124(3) 0.0548(18) 0.094(3) -0.0095(17) -0.021(2) -0.0062(19)
O4 0.124(4) 0.144(4) 0.076(2) 0.045(3) 0.019(2) 0.000(3)
N1 0.065(2) 0.0490(17) 0.0604(18) 0.0068(14) 0.0063(15) -0.0050(14)
N2 0.0575(19) 0.0463(16) 0.0475(15) 0.0042(12) 0.0144(14) 0.0027(14)
C1 0.0489(17) 0.0436(18) 0.0492(15) 0.0038(15) 0.0131(13) -0.0030(15)
C2 0.068(3) 0.0493(19) 0.061(2) 0.0002(17) 0.0120(19) 0.0137(18)
C3 0.075(3) 0.058(2) 0.056(2) -0.0053(17) 0.0068(19) 0.006(2)
C4 0.065(2) 0.054(2) 0.0540(18) 0.0110(16) 0.0061(16) -0.0017(18)
C5 0.063(3) 0.0475(19) 0.074(3) 0.0107(18) 0.008(2) 0.0078(17)
C6 0.060(2) 0.0399(17) 0.062(2) 0.0032(15) 0.0084(17) -0.0001(15)
C7 0.097(4) 0.084(4) 0.069(3) 0.008(2) -0.011(2) 0.004(3)
C8 0.064(3) 0.056(2) 0.060(2) 0.0052(17) 0.0128(19) -0.0047(18)
C9 0.064(2) 0.0513(19) 0.0511(19) 0.0050(15) 0.0024(17) -0.0055(17)
C10 0.058(2) 0.054(2) 0.054(2) 0.0090(15) -0.0006(17) -0.0105(17)
C11 0.098(4) 0.078(3) 0.081(3) 0.029(3) 0.024(3) 0.020(3)
C12 0.105(4) 0.083(3) 0.083(3) 0.037(3) 0.005(3) 0.014(3)
C13 0.081(3) 0.092(4) 0.062(2) 0.023(2) 0.009(2) -0.009(3)
C14 0.092(4) 0.119(5) 0.082(4) 0.030(3) 0.033(3) 0.015(3)
C15 0.079(3) 0.095(4) 0.079(3) 0.033(3) 0.020(3) 0.014(3)
C16 0.160(7) 0.140(7) 0.072(3) 0.048(4) -0.001(4) -0.022(6)
C17 0.172(8) 0.085(4) 0.118(6) -0.025(4) -0.043(6) -0.012(5)

loop_
_atom_type_symbol
_atom_type_description
_atom_type_scat_dispersion_real
_atom_type_scat_dispersion_imag
_atom_type_scat_source
C C 0.0181 0.0091 'International Tables Vol C Tables 4.2.6.8 and 6.1.1.4'
H H 0.0000 0.0000 'International Tables Vol C Tables 4.2.6.8 and 6.1.1.4'
N N 0.0311 0.0180 'International Tables Vol C Tables 4.2.6.8 and 6.1.1.4'
O O 0.0492 0.0322 'International Tables Vol C Tables 4.2.6.8 and 6.1.1.4'
S S 0.3331 0.5567 'International Tables Vol C Tables 4.2.6.8 and 6.1.1.4'

loop_
_geom_angle_atom_site_label_1
_geom_angle_atom_site_label_2
_geom_angle_atom_site_label_3
_geom_angle
_geom_angle_site_symmetry_1
_geom_angle_site_symmetry_3
_geom_angle_publ_flag
O1 S1 N1 122.53(19) . . ?
O1 S1 N2 106.47(17) . . ?
O1 S1 C1 108.07(17) . . ?
N1 S1 N2 106.50(18) . . ?
N1 S1 C1 103.27(19) . . ?
N2 S1 C1 109.61(17) . . ?
C8 O3 C17 114.9(5) . . ?
C13 O4 C16 118.6(6) . . ?
C8 N1 S1 118.6(3) . . ?
S1 N2 H2 111(3) . . ?
C9 N2 S1 117.9(3) . . ?
C9 N2 H2 115(3) . . ?
C2 C1 S1 117.3(3) . . ?
C2 C1 C6 120.3(3) . . ?
C6 C1 S1 122.2(3) . . ?
C1 C2 H2A 120.0 . . ?
C3 C2 C1 120.1(4) . . ?
C3 C2 H2A 120.0 . . ?
C2 C3 H3 119.7 . . ?
C2 C3 C4 120.6(4) . . ?
C4 C3 H3 119.7 . . ?
C3 C4 C7 120.3(4) . . ?
C5 C4 C3 118.3(4) . . ?
C5 C4 C7 121.4(4) . . ?
C4 C5 H5 119.2 . . ?
C6 C5 C4 121.7(4) . . ?
C6 C5 H5 119.2 . . ?
C1 C6 H6 120.5 . . ?
C5 C6 C1 118.9(4) . . ?
C5 C6 H6 120.5 . . ?
C4 C7 H7A 109.5 . . ?
C4 C7 H7B 109.5 . . ?
C4 C7 H7C 109.5 . . ?
H7A C7 H7B 109.5 . . ?
H7A C7 H7C 109.5 . . ?
H7B C7 H7C 109.5 . . ?
O2 C8 O3 122.0(4) . . ?
O2 C8 N1 129.3(4) . . ?
O3 C8 N1 108.7(4) . . ?
N2 C9 H9A 109.7 . . ?
N2 C9 H9B 109.7 . . ?
N2 C9 C10 109.9(3) . . ?
H9A C9 H9B 108.2 . . ?
C10 C9 H9A 109.7 . . ?
C10 C9 H9B 109.7 . . ?
C11 C10 C9 121.7(4) . . ?
C11 C10 C15 116.7(4) . . ?
C15 C10 C9 121.6(4) . . ?
C10 C11 H11 119.1 . . ?
C10 C11 C12 121.8(5) . . ?
C12 C11 H11 119.1 . . ?
C11 C12 H12 119.9 . . ?
C13 C12 C11 120.2(5) . . ?
C13 C12 H12 119.9 . . ?
C12 C13 O4 125.4(5) . . ?
C12 C13 C14 118.9(5) . . ?
C14 C13 O4 115.6(5) . . ?
C13 C14 H14 119.8 . . ?
C13 C14 C15 120.3(6) . . ?
C15 C14 H14 119.8 . . ?
C10 C15 C14 121.9(5) . . ?
C10 C15 H15 119.1 . . ?
C14 C15 H15 119.1 . . ?
O4 C16 H16A 109.5 . . ?
O4 C16 H16B 109.5 . . ?
O4 C16 H16C 109.5 . . ?
H16A C16 H16B 109.5 . . ?
H16A C16 H16C 109.5 . . ?
H16B C16 H16C 109.5 . . ?
O3 C17 H17A 109.5 . . ?
O3 C17 H17B 109.5 . . ?
O3 C17 H17C 109.5 . . ?
H17A C17 H17B 109.5 . . ?
H17A C17 H17C 109.5 . . ?
H17B C17 H17C 109.5 . . ?

loop_
_geom_bond_atom_site_label_1
_geom_bond_atom_site_label_2
_geom_bond_distance
_geom_bond_site_symmetry_2
_geom_bond_publ_flag
S1 O1 1.434(3) . ?
S1 N1 1.546(4) . ?
S1 N2 1.622(3) . ?
S1 C1 1.766(4) . ?
O2 C8 1.209(6) . ?
O3 C8 1.333(6) . ?
O3 C17 1.449(8) . ?
O4 C13 1.374(6) . ?
O4 C16 1.383(9) . ?
N1 C8 1.359(6) . ?
N2 H2 0.79(5) . ?
N2 C9 1.477(5) . ?
C1 C2 1.385(6) . ?
C1 C6 1.386(5) . ?
C2 H2A 0.9300 . ?
C2 C3 1.367(6) . ?
C3 H3 0.9300 . ?
C3 C4 1.393(6) . ?
C4 C5 1.389(6) . ?
C4 C7 1.507(6) . ?
C5 H5 0.9300 . ?
C5 C6 1.370(6) . ?
C6 H6 0.9300 . ?
C7 H7A 0.9600 . ?
C7 H7B 0.9600 . ?
C7 H7C 0.9600 . ?
C9 H9A 0.9700 . ?
C9 H9B 0.9700 . ?
C9 C10 1.512(5) . ?
C10 C11 1.356(6) . ?
C10 C15 1.363(7) . ?
C11 H11 0.9300 . ?
C11 C12 1.402(7) . ?
C12 H12 0.9300 . ?
C12 C13 1.334(8) . ?
C13 C14 1.366(9) . ?
C14 H14 0.9300 . ?
C14 C15 1.380(7) . ?
C15 H15 0.9300 . ?
C16 H16A 0.9600 . ?
C16 H16B 0.9600 . ?
C16 H16C 0.9600 . ?
C17 H17A 0.9600 . ?
C17 H17B 0.9600 . ?
C17 H17C 0.9600 . ?

loop_
_geom_torsion_atom_site_label_1
_geom_torsion_atom_site_label_2
_geom_torsion_atom_site_label_3
_geom_torsion_atom_site_label_4
_geom_torsion
_geom_torsion_site_symmetry_1
_geom_torsion_site_symmetry_2
_geom_torsion_site_symmetry_3
_geom_torsion_site_symmetry_4
_geom_torsion_publ_flag
S1 N1 C8 O2 -13.4(6) . . . . ?
S1 N1 C8 O3 167.9(3) . . . . ?
S1 N2 C9 C10 -162.1(3) . . . . ?
S1 C1 C2 C3 -176.6(3) . . . . ?
S1 C1 C6 C5 176.4(3) . . . . ?
O1 S1 N1 C8 52.1(4) . . . . ?
O1 S1 N2 C9 47.2(3) . . . . ?
O1 S1 C1 C2 -28.0(3) . . . . ?
O1 S1 C1 C6 157.0(3) . . . . ?
O4 C13 C14 C15 -179.3(6) . . . . ?
N1 S1 N2 C9 179.4(3) . . . . ?
N1 S1 C1 C2 -159.2(3) . . . . ?
N1 S1 C1 C6 25.9(3) . . . . ?
N2 S1 N1 C8 -70.6(3) . . . . ?
N2 S1 C1 C2 87.6(3) . . . . ?
N2 S1 C1 C6 -87.3(3) . . . . ?
N2 C9 C10 C11 120.5(5) . . . . ?
N2 C9 C10 C15 -60.8(6) . . . . ?
C1 S1 N1 C8 174.0(3) . . . . ?
C1 S1 N2 C9 -69.5(3) . . . . ?
C1 C2 C3 C4 0.4(6) . . . . ?
C2 C1 C6 C5 1.6(5) . . . . ?
C2 C3 C4 C5 0.6(6) . . . . ?
C2 C3 C4 C7 179.6(4) . . . . ?
C3 C4 C5 C6 -0.5(6) . . . . ?
C4 C5 C6 C1 -0.6(6) . . . . ?
C6 C1 C2 C3 -1.5(6) . . . . ?
C7 C4 C5 C6 -179.5(4) . . . . ?
C9 C10 C11 C12 -179.7(5) . . . . ?
C9 C10 C15 C14 179.5(6) . . . . ?
C10 C11 C12 C13 1.1(11) . . . . ?
C11 C10 C15 C14 -1.7(9) . . . . ?
C11 C12 C13 O4 179.5(6) . . . . ?
C11 C12 C13 C14 -3.7(10) . . . . ?
C12 C13 C14 C15 3.6(11) . . . . ?
C13 C14 C15 C10 -0.8(11) . . . . ?
C15 C10 C11 C12 1.6(9) . . . . ?
C16 O4 C13 C12 -7.2(11) . . . . ?
C16 O4 C13 C14 175.9(7) . . . . ?
C17 O3 C8 O2 -1.3(8) . . . . ?
C17 O3 C8 N1 177.4(6) . . . . ?
